data_7036123
loop_
_publ_author_name
'Battistin, Federica'
'Balducci, Gabriele'
'Demitri, Nicola'
'Iengo, Elisabetta'
'Milani, Barbara'
'Alessio, Enzo'

_publ_section_title
;
 (15)N NMR spectroscopy unambiguously establishes the coordination mode of
 the diimine linker 2-(2'-pyridyl)pyrimidine-4-carboxylic acid (cppH) in
 Ru(ii) complexes.
;
_journal_issue 35
_journal_name_full 'Dalton transactions (Cambridge, England : 2003)'
_journal_page_first 15671
_journal_page_last 15682
_journal_paper_doi 10.1039/c5dt02361k
_journal_volume 44
_journal_year 2015
_chemical_formula_moiety 'C14 H21 Cl2 N3 O2 Ru S2'
_chemical_formula_sum 'C14 H21 Cl2 N3 O2 Ru S2'
_chemical_formula_weight 499.43
_space_group_crystal_system monoclinic
_space_group_IT_number 14
_space_group_name_Hall '-P 2ybc'
_space_group_name_H-M_alt 'P 1 21/c 1'
_symmetry_space_group_name_Hall '-P 2ybc'
_symmetry_space_group_name_H-M 'P 1 21/c 1'
_atom_sites_solution_hydrogens geom
_atom_sites_solution_primary direct
_atom_sites_solution_secondary difmap
_audit_creation_method SHELXL-2014/7
_audit_update_record
;
2015-06-12 deposited with the CCDC.
2015-07-20 downloaded from the CCDC.
;
_cell_angle_alpha 90
_cell_angle_beta 91.934(19)
_cell_angle_gamma 90
_cell_formula_units_Z 4
_cell_length_a 13.0180(4)
_cell_length_b 8.2120(8)
_cell_length_c 17.5210(4)
_cell_measurement_reflns_used 2987
_cell_measurement_temperature 100(2)
_cell_measurement_theta_max 30.951
_cell_measurement_theta_min 2.889
_cell_volume 1872.0(2)
_computing_cell_refinement XDS
_computing_data_collection 'Elettra XRD1 Data Collection SW'
_computing_data_reduction 'XDS - CCP4'
_computing_molecular_graphics 'Ortep3 for Windows'
_computing_publication_material enCIFer/publCIF
_computing_structure_refinement 'SHELXL-2014/7 (Sheldrick, 2014)'
_computing_structure_solution Sir2011
_diffrn_ambient_temperature 100(2)
_diffrn_measured_fraction_theta_full 0.984
_diffrn_measured_fraction_theta_max 0.967
_diffrn_measurement_device_type
;
'Huber 4-circles Kappa Goniometer, Pilatus 2M detector'
;
_diffrn_measurement_method 'Rotating crystal'
_diffrn_radiation_type Synchrotron
_diffrn_radiation_wavelength 0.700
_diffrn_reflns_av_R_equivalents 0.0334
_diffrn_reflns_av_unetI/netI 0.0297
_diffrn_reflns_laue_measured_fraction_full 0.984
_diffrn_reflns_laue_measured_fraction_max 0.967
_diffrn_reflns_limit_h_max 18
_diffrn_reflns_limit_h_min -18
_diffrn_reflns_limit_k_max 11
_diffrn_reflns_limit_k_min -11
_diffrn_reflns_limit_l_max 25
_diffrn_reflns_limit_l_min -25
_diffrn_reflns_number 23331
_diffrn_reflns_point_group_measured_fraction_full 0.984
_diffrn_reflns_point_group_measured_fraction_max 0.967
_diffrn_reflns_theta_full 24.834
_diffrn_reflns_theta_max 30.956
_diffrn_reflns_theta_min 2.889
_diffrn_source 'Elettra Synchrotron - XRD1 BL'
_diffrn_standards_decay_% 0
_diffrn_standards_interval_count 0
_diffrn_standards_number 0
_exptl_absorpt_coefficient_mu 1.285
_exptl_absorpt_correction_type none
_exptl_crystal_colour Red-orange
_exptl_crystal_density_diffrn 1.772
_exptl_crystal_description Prism
_exptl_crystal_F_000 1008
_exptl_crystal_recrystallization_method 'Re-crystallisation from solvent: '
_exptl_crystal_size_max 0.080
_exptl_crystal_size_mid 0.060
_exptl_crystal_size_min 0.050
_refine_diff_density_max 0.577
_refine_diff_density_min -1.087
_refine_diff_density_rms 0.094
_refine_ls_extinction_method none
_refine_ls_goodness_of_fit_ref 1.058
_refine_ls_hydrogen_treatment constr
_refine_ls_matrix_type full
_refine_ls_number_parameters 222
_refine_ls_number_reflns 6013
_refine_ls_number_restraints 0
_refine_ls_restrained_S_all 1.058
_refine_ls_R_factor_all 0.0263
_refine_ls_R_factor_gt 0.0247
_refine_ls_shift/su_max 0.002
_refine_ls_shift/su_mean 0.000
_refine_ls_structure_factor_coef Fsqd
_refine_ls_weighting_details 'w=1/[\s^2^(Fo^2^)+(0.0232P)^2^+1.5130P] where P=(Fo^2^+2Fc^2^)/3'
_refine_ls_weighting_scheme calc
_refine_ls_wR_factor_gt 0.0619
_refine_ls_wR_factor_ref 0.0629
_reflns_Friedel_coverage 0.000
_reflns_number_gt 5677
_reflns_number_total 6013
_reflns_threshold_expression 'I > 2\s(I)'
_cod_data_source_file c5dt02361k2.cif
_cod_data_source_block 8
_cod_depositor_comments 'Adding full bibliography for 7036121--7036125.cif.'
_cod_database_code 7036123
_shelx_shelxl_version_number 2014/7
_shelx_space_group_comment
;
The symmetry employed for this shelxl refinement is uniquely defined
by the following loop, which should always be used as a source of
symmetry information in preference to the above space-group names.
They are only intended as comments.
;
_shelx_estimated_absorpt_t_min 0.904
_shelx_estimated_absorpt_t_max 0.939

loop_
_space_group_symop_operation_xyz
'x, y, z'
'-x, y+1/2, -z+1/2'
'-x, -y, -z'
'x, -y-1/2, z-1/2'

loop_
_atom_site_label
_atom_site_type_symbol
_atom_site_fract_x
_atom_site_fract_y
_atom_site_fract_z
_atom_site_U_iso_or_equiv
_atom_site_adp_type
_atom_site_occupancy
_atom_site_site_symmetry_order
_atom_site_calc_flag
_atom_site_refinement_flags_posn
_atom_site_refinement_flags_adp
Ru1 Ru 0.73083(2) 0.03449(2) 0.36416(2) 0.01534(4) Uani 1 1 d . .
Cl1 Cl 0.73282(3) -0.22104(5) 0.29320(2) 0.02172(7) Uani 1 1 d . .
Cl2 Cl 0.71537(3) 0.19638(5) 0.24898(2) 0.02339(7) Uani 1 1 d . .
O4 O 0.49700(9) 0.12839(17) 0.41079(8) 0.0304(3) Uani 1 1 d . .
S1 S 0.55697(3) 0.00960(5) 0.36644(2) 0.01974(7) Uani 1 1 d . .
C24 C 0.51417(12) -0.1877(2) 0.39555(10) 0.0252(3) Uani 1 1 d . .
H2A4 H 0.5237 -0.1984 0.4511 0.038 Uiso 1 1 calc R U
H2B4 H 0.5542 -0.2718 0.3703 0.038 Uiso 1 1 calc R U
H2C4 H 0.4412 -0.2007 0.3812 0.038 Uiso 1 1 calc R U
C14 C 0.50105(14) 0.0088(3) 0.27184(11) 0.0300(3) Uani 1 1 d . .
H1A4 H 0.4275 -0.0156 0.2740 0.045 Uiso 1 1 calc R U
H1B4 H 0.5347 -0.0745 0.2413 0.045 Uiso 1 1 calc R U
H1C4 H 0.5103 0.1159 0.2484 0.045 Uiso 1 1 calc R U
O6 O 0.74070(10) 0.24813(16) 0.51708(7) 0.0269(2) Uani 1 1 d . .
S2 S 0.73814(3) 0.26513(5) 0.43282(2) 0.01953(7) Uani 1 1 d . .
C26 C 0.64392(13) 0.4162(2) 0.40875(11) 0.0279(3) Uani 1 1 d . .
H2A6 H 0.5752 0.3730 0.4178 0.042 Uiso 1 1 calc R U
H2B6 H 0.6487 0.4456 0.3548 0.042 Uiso 1 1 calc R U
H2C6 H 0.6561 0.5131 0.4405 0.042 Uiso 1 1 calc R U
C16 C 0.84924(13) 0.3795(2) 0.40912(11) 0.0278(3) Uani 1 1 d . .
H1A6 H 0.8481 0.4852 0.4350 0.042 Uiso 1 1 calc R U
H1B6 H 0.8494 0.3962 0.3537 0.042 Uiso 1 1 calc R U
H1C6 H 0.9112 0.3197 0.4256 0.042 Uiso 1 1 calc R U
N33 N 0.90192(10) -0.26273(16) 0.51640(8) 0.0199(2) Uani 1 1 d . .
N11 N 0.76880(9) -0.09754(16) 0.46050(7) 0.0175(2) Uani 1 1 d . .
N12 N 0.89146(9) 0.01697(16) 0.35795(7) 0.0175(2) Uani 1 1 d . .
C43 C 0.83843(12) -0.31067(19) 0.57120(9) 0.0212(3) Uani 1 1 d . .
C53 C 0.74115(12) -0.2397(2) 0.57634(9) 0.0238(3) Uani 1 1 d . .
H53 H 0.6983 -0.2648 0.6175 0.029 Uiso 1 1 calc R U
C63 C 0.70946(11) -0.1324(2) 0.52001(9) 0.0219(3) Uani 1 1 d . .
H63 H 0.6442 -0.0815 0.5231 0.026 Uiso 1 1 calc R U
C23 C 0.86545(11) -0.15724(18) 0.46425(8) 0.0173(2) Uani 1 1 d . .
C73 C 0.87370(15) -0.4397(2) 0.62566(10) 0.0282(3) Uani 1 1 d . .
H7A3 H 0.8326 -0.5383 0.6169 0.042 Uiso 1 1 calc R U
H7B3 H 0.8655 -0.4017 0.6781 0.042 Uiso 1 1 calc R U
H7C3 H 0.9463 -0.4641 0.6178 0.042 Uiso 1 1 calc R U
C223 C 0.93446(10) -0.09313(18) 0.40663(8) 0.0176(2) Uani 1 1 d . .
C333 C 1.03740(11) -0.13762(19) 0.40451(9) 0.0208(3) Uani 1 1 d . .
H333 H 1.0655 -0.2149 0.4397 0.025 Uiso 1 1 calc R U
C443 C 1.09836(12) -0.0670(2) 0.34997(10) 0.0241(3) Uani 1 1 d . .
H443 H 1.1689 -0.0954 0.3472 0.029 Uiso 1 1 calc R U
C553 C 1.05460(12) 0.0455(2) 0.29962(9) 0.0239(3) Uani 1 1 d . .
H553 H 1.0948 0.0954 0.2619 0.029 Uiso 1 1 calc R U
C663 C 0.95103(12) 0.0846(2) 0.30502(9) 0.0213(3) Uani 1 1 d . .
H663 H 0.9213 0.1615 0.2703 0.026 Uiso 1 1 calc R U

loop_
_atom_site_aniso_label
_atom_site_aniso_U_11
_atom_site_aniso_U_22
_atom_site_aniso_U_33
_atom_site_aniso_U_23
_atom_site_aniso_U_13
_atom_site_aniso_U_12
Ru1 0.01247(5) 0.01811(6) 0.01543(6) 0.00024(4) 0.00041(4) 0.00108(3)
Cl1 0.01990(15) 0.02267(16) 0.02267(15) -0.00449(12) 0.00215(12) -0.00045(12)
Cl2 0.02211(15) 0.02784(17) 0.02023(15) 0.00463(13) 0.00063(12) 0.00170(13)
O4 0.0194(5) 0.0300(6) 0.0424(7) -0.0067(5) 0.0088(5) 0.0022(4)
S1 0.01383(14) 0.02303(16) 0.02233(16) 0.00021(13) 0.00033(12) 0.00121(12)
C24 0.0205(6) 0.0275(8) 0.0277(7) 0.0024(6) 0.0010(5) -0.0033(5)
C14 0.0225(7) 0.0389(9) 0.0280(8) 0.0060(7) -0.0079(6) -0.0044(6)
O6 0.0315(6) 0.0283(6) 0.0208(5) -0.0040(4) -0.0009(4) 0.0037(5)
S2 0.01857(15) 0.01954(16) 0.02042(15) -0.00132(12) -0.00039(12) 0.00240(12)
C26 0.0260(7) 0.0232(7) 0.0345(8) -0.0010(6) -0.0025(6) 0.0074(6)
C16 0.0245(7) 0.0242(7) 0.0348(8) -0.0035(6) 0.0013(6) -0.0037(6)
N33 0.0196(5) 0.0188(6) 0.0211(6) -0.0003(4) -0.0013(4) 0.0013(4)
N11 0.0149(5) 0.0205(6) 0.0171(5) 0.0007(4) 0.0002(4) 0.0007(4)
N12 0.0145(5) 0.0197(6) 0.0184(5) -0.0015(4) 0.0015(4) -0.0003(4)
C43 0.0220(6) 0.0221(7) 0.0194(6) 0.0013(5) -0.0019(5) 0.0002(5)
C53 0.0212(6) 0.0301(8) 0.0203(6) 0.0039(6) 0.0018(5) -0.0010(6)
C63 0.0173(6) 0.0276(7) 0.0209(6) 0.0010(6) 0.0026(5) 0.0006(5)
C23 0.0154(5) 0.0180(6) 0.0186(6) -0.0018(5) -0.0004(4) 0.0011(4)
C73 0.0322(8) 0.0260(7) 0.0263(7) 0.0065(6) -0.0008(6) 0.0019(6)
C223 0.0144(5) 0.0198(6) 0.0188(6) -0.0025(5) 0.0009(4) 0.0006(4)
C333 0.0151(6) 0.0242(7) 0.0230(6) -0.0044(5) 0.0006(5) 0.0026(5)
C443 0.0160(6) 0.0305(8) 0.0260(7) -0.0069(6) 0.0039(5) 0.0000(5)
C553 0.0192(6) 0.0300(8) 0.0228(7) -0.0045(6) 0.0054(5) -0.0043(5)
C663 0.0198(6) 0.0238(7) 0.0205(6) -0.0012(5) 0.0034(5) -0.0033(5)

loop_
_atom_type_symbol
_atom_type_description
_atom_type_scat_dispersion_real
_atom_type_scat_dispersion_imag
_atom_type_scat_source
C C -0.0020 0.0016 'International Tables Vol C Tables 4.2.6.8 and 6.1.1.4'
H H 0.0000 0.0000 'International Tables Vol C Tables 4.2.6.8 and 6.1.1.4'
N N -0.0030 0.0032 'International Tables Vol C Tables 4.2.6.8 and 6.1.1.4'
O O -0.0041 0.0059 'International Tables Vol C Tables 4.2.6.8 and 6.1.1.4'
S S 0.1028 0.1208 'International Tables Vol C Tables 4.2.6.8 and 6.1.1.4'
Cl Cl 0.1211 0.1550 'International Tables Vol C Tables 4.2.6.8 and 6.1.1.4'
Ru Ru -1.4671 0.8177 'International Tables Vol C Tables 4.2.6.8 and 6.1.1.4'

loop_
_geom_angle_atom_site_label_1
_geom_angle_atom_site_label_2
_geom_angle_atom_site_label_3
_geom_angle
N11 Ru1 N12 78.11(5)
N11 Ru1 S2 90.02(4)
N12 Ru1 S2 93.51(4)
N11 Ru1 S1 98.64(4)
N12 Ru1 S1 170.71(4)
S2 Ru1 S1 95.202(17)
N11 Ru1 Cl2 170.83(3)
N12 Ru1 Cl2 92.83(4)
S2 Ru1 Cl2 89.096(15)
S1 Ru1 Cl2 90.53(2)
N11 Ru1 Cl1 87.61(4)
N12 Ru1 Cl1 83.52(4)
S2 Ru1 Cl1 176.523(13)
S1 Ru1 Cl1 87.671(17)
Cl2 Ru1 Cl1 92.842(15)
O4 S1 C14 106.43(9)
O4 S1 C24 105.71(8)
C14 S1 C24 98.02(9)
O4 S1 Ru1 119.42(6)
C14 S1 Ru1 111.00(6)
C24 S1 Ru1 113.90(6)
O6 S2 C16 106.87(8)
O6 S2 C26 107.03(8)
C16 S2 C26 97.76(9)
O6 S2 Ru1 116.98(5)
C16 S2 Ru1 109.83(6)
C26 S2 Ru1 116.33(6)
C23 N33 C43 117.72(13)
C63 N11 C23 116.26(13)
C63 N11 Ru1 128.27(10)
C23 N11 Ru1 115.47(10)
C663 N12 C223 118.30(13)
C663 N12 Ru1 127.11(11)
C223 N12 Ru1 113.88(9)
N33 C43 C53 120.16(14)
N33 C43 C73 118.80(14)
C53 C43 C73 121.03(15)
C63 C53 C43 118.07(14)
N11 C63 C53 121.63(14)
N33 C23 N11 125.35(13)
N33 C23 C223 119.38(12)
N11 C23 C223 115.24(13)
N12 C223 C333 122.55(13)
N12 C223 C23 115.02(12)
C333 C223 C23 122.38(13)
C443 C333 C223 118.81(15)
C553 C443 C333 118.93(14)
C443 C553 C663 119.24(15)
N12 C663 C553 122.16(15)

loop_
_geom_bond_atom_site_label_1
_geom_bond_atom_site_label_2
_geom_bond_distance
Ru1 N11 2.0525(12)
Ru1 N12 2.1025(12)
Ru1 S2 2.2441(4)
Ru1 S1 2.2742(4)
Ru1 Cl2 2.4193(4)
Ru1 Cl1 2.4396(4)
O4 S1 1.4852(13)
S1 C14 1.7876(18)
S1 C24 1.7932(17)
O6 S2 1.4821(13)
S2 C16 1.7849(17)
S2 C26 1.7853(17)
N33 C23 1.3347(19)
N33 C43 1.347(2)
N11 C63 1.3491(18)
N11 C23 1.3499(17)
N12 C663 1.3487(19)
N12 C223 1.3512(19)
C43 C53 1.400(2)
C43 C73 1.488(2)
C53 C63 1.376(2)
C23 C223 1.471(2)
C223 C333 1.3906(19)
C333 C443 1.389(2)
C443 C553 1.387(3)
C553 C663 1.392(2)
